data_7157811
loop_
_publ_author_name
'Ichikawa, Yuki'
'Hiramatsu, Michiaki'
'Mita, Yusuke'
'Makishima, Makoto'
'Matsumoto, Yotaro'
'Masumoto, Yui'
'Muranaka, Atsuya'
'Uchiyama, Masanobu'
'Hashimoto, Yuichi'
'Ishikawa, Minoru'

_publ_section_title
;
 <i>meta</i>-Non-flat substituents: a novel molecular design to improve
 aqueous solubility in small molecule drug discovery.
;
_journal_issue 2
_journal_name_full 'Organic &amp; biomolecular chemistry'
_journal_page_first 446
_journal_page_last 456
_journal_paper_doi 10.1039/d0ob02083d
_journal_volume 19
_journal_year 2021
_chemical_formula_moiety 'C7 H9 N O2 S'
_chemical_formula_sum 'C7 H9 N O2 S'
_chemical_formula_weight 171.21
_chemical_melting_point 379
_chemical_name_systematic 3-Toluenesulfonamide
_space_group_crystal_system monoclinic
_space_group_IT_number 14
_space_group_name_Hall '-P 2ybc'
_space_group_name_H-M_alt 'P 1 21/c 1'
_atom_sites_solution_hydrogens difmap
_atom_sites_solution_primary direct
_atom_sites_solution_secondary difmap
_audit_creation_method SHELXL-2014
_audit_update_record
;
2018-03-08 deposited with the CCDC.	2020-11-27 downloaded from the CCDC.
;
_cell_angle_alpha 90
_cell_angle_beta 90.6969(14)
_cell_angle_gamma 90
_cell_formula_units_Z 8
_cell_length_a 6.9213(2)
_cell_length_b 14.3941(4)
_cell_length_c 15.9579(5)
_cell_measurement_reflns_used 34304
_cell_measurement_temperature 90
_cell_measurement_theta_max 25.242
_cell_measurement_theta_min 1.905
_cell_volume 1589.70(8)
_computing_cell_refinement HKL2000
_computing_data_collection CrystalClear
_computing_data_reduction HKL2000
_computing_molecular_graphics SV
_computing_publication_material 'SHELXL-2014 (Sheldrick, 2014)'
_computing_structure_refinement 'SHELXL-2014 (Sheldrick, 2014)'
_computing_structure_solution SIR2011
_diffrn_ambient_temperature 90
_diffrn_detector_area_resol_mean 7.31
_diffrn_measured_fraction_theta_full 1.000
_diffrn_measured_fraction_theta_max 0.993
_diffrn_measurement_device_type 'Rigaku AFC-8 with Saturn70 CCD'
_diffrn_measurement_method \w-scan
_diffrn_radiation_type MoK\a
_diffrn_radiation_wavelength 0.71073
_diffrn_reflns_av_R_equivalents 0.0580
_diffrn_reflns_av_unetI/netI 0.0448
_diffrn_reflns_Laue_measured_fraction_full 1.000
_diffrn_reflns_Laue_measured_fraction_max 0.993
_diffrn_reflns_limit_h_max 9
_diffrn_reflns_limit_h_min -10
_diffrn_reflns_limit_k_max 20
_diffrn_reflns_limit_k_min -20
_diffrn_reflns_limit_l_max 23
_diffrn_reflns_limit_l_min -23
_diffrn_reflns_number 34304
_diffrn_reflns_point_group_measured_fraction_full 1.000
_diffrn_reflns_point_group_measured_fraction_max 0.993
_diffrn_reflns_theta_full 25.242
_diffrn_reflns_theta_max 30.957
_diffrn_reflns_theta_min 1.905
_diffrn_source 'Fine-focus rotating anode'
_exptl_absorpt_coefficient_mu 0.354
_exptl_absorpt_correction_T_max 0.96565
_exptl_absorpt_correction_T_min 0.94648
_exptl_absorpt_correction_type multi-scan
_exptl_absorpt_process_details
;
 MULABS - Empirical Correction for Absorption Anisotropy.
 R.H. Blessing, Acta Cryst. (1995), A51, 33-38.
;
_exptl_crystal_colour colourless
_exptl_crystal_density_diffrn 1.431
_exptl_crystal_description plate
_exptl_crystal_F_000 720
_exptl_crystal_recrystallization_method 'Re-crystallisation from solvent'
_exptl_crystal_size_max 0.12
_exptl_crystal_size_mid 0.09
_exptl_crystal_size_min 0.03
_refine_diff_density_max 0.380
_refine_diff_density_min -0.522
_refine_diff_density_rms 0.071
_refine_ls_extinction_method none
_refine_ls_goodness_of_fit_ref 1.048
_refine_ls_hydrogen_treatment mixed
_refine_ls_matrix_type full
_refine_ls_number_parameters 217
_refine_ls_number_reflns 4999
_refine_ls_number_restraints 0
_refine_ls_restrained_S_all 1.048
_refine_ls_R_factor_all 0.0570
_refine_ls_R_factor_gt 0.0394
_refine_ls_shift/su_max 0.000
_refine_ls_shift/su_mean 0.000
_refine_ls_structure_factor_coef Fsqd
_refine_ls_weighting_details 'w=1/[\s^2^(Fo^2^)+(0.0510P)^2^+0.2975P] where P=(Fo^2^+2Fc^2^)/3'
_refine_ls_weighting_scheme calc
_refine_ls_wR_factor_gt 0.0970
_refine_ls_wR_factor_ref 0.1051
_reflns_Friedel_coverage 0.000
_reflns_number_gt 3873
_reflns_number_total 4999
_reflns_threshold_expression 'I > 2\s(I)'
_cod_data_source_file d0ob02083d2.cif
_cod_data_source_block YM673
_cod_depositor_comments 'Adding full bibliography for 7157808--7157819.cif.'
_cod_original_sg_symbol_H-M 'P 21/c'
_cod_database_code 7157811
_shelx_space_group_comment
;
The symmetry employed for this shelxl refinement is uniquely defined
by the following loop, which should always be used as a source of
symmetry information in preference to the above space-group names.
They are only intended as comments.
;
_shelx_estimated_absorpt_t_min 0.959
_shelx_estimated_absorpt_t_max 0.989
_shelxl_version_number 2014-3

loop_
_space_group_symop_operation_xyz
'x, y, z'
'-x, y+1/2, -z+1/2'
'-x, -y, -z'
'x, -y-1/2, z-1/2'

loop_
_atom_site_label
_atom_site_type_symbol
_atom_site_fract_x
_atom_site_fract_y
_atom_site_fract_z
_atom_site_U_iso_or_equiv
_atom_site_adp_type
_atom_site_occupancy
_atom_site_site_symmetry_order
_atom_site_calc_flag
_atom_site_refinement_flags_posn
_atom_site_refinement_flags_adp
_atom_site_refinement_flags_occupancy
_atom_site_disorder_assembly
_atom_site_disorder_group
S1A S 0.49029(5) 0.45280(2) 0.28229(2) 0.01670(9) Uani 1 1 d . . . . .
O1A O 0.30550(16) 0.49511(8) 0.29536(7) 0.0250(2) Uani 1 1 d . . . . .
O2A O 0.63537(16) 0.50384(8) 0.23794(7) 0.0242(2) Uani 1 1 d . . . . .
N1A N 0.4512(2) 0.35869(9) 0.23013(8) 0.0187(3) Uani 1 1 d . . . . .
H1A H 0.361(3) 0.3321(13) 0.2499(12) 0.027(5) Uiso 1 1 d . . . . .
H1B H 0.558(3) 0.3270(14) 0.2270(12) 0.028(5) Uiso 1 1 d . . . . .
C1A C 0.5877(2) 0.42175(10) 0.38140(9) 0.0171(3) Uani 1 1 d . . . . .
C2A C 0.4616(2) 0.38801(10) 0.44149(9) 0.0199(3) Uani 1 1 d . . . . .
H2A H 0.3268 0.3855 0.4299 0.024 Uiso 1 1 calc R U . . .
C3A C 0.5337(2) 0.35794(10) 0.51873(9) 0.0215(3) Uani 1 1 d . . . . .
C4A C 0.7323(2) 0.36250(11) 0.53341(10) 0.0239(3) Uani 1 1 d . . . . .
H4A H 0.7835 0.3420 0.5857 0.029 Uiso 1 1 calc R U . . .
C5A C 0.8562(2) 0.39625(11) 0.47345(10) 0.0249(3) Uani 1 1 d . . . . .
H5A H 0.9909 0.3993 0.4851 0.030 Uiso 1 1 calc R U . . .
C6A C 0.7849(2) 0.42587(11) 0.39595(10) 0.0218(3) Uani 1 1 d . . . . .
H6A H 0.8695 0.4483 0.3542 0.026 Uiso 1 1 calc R U . . .
C7A C 0.4007(3) 0.32017(13) 0.58444(11) 0.0305(4) Uani 1 1 d . . . . .
H7A H 0.4026 0.2521 0.5827 0.046 Uiso 1 1 calc R U . . .
H7B H 0.2690 0.3424 0.5735 0.046 Uiso 1 1 calc R U . . .
H7C H 0.4440 0.3414 0.6399 0.046 Uiso 1 1 calc R U . . .
S1B S 0.96020(5) 0.20581(2) 0.28904(2) 0.01699(9) Uani 1 1 d . . . . .
O1B O 1.13466(16) 0.25606(8) 0.30809(7) 0.0252(2) Uani 1 1 d . . . . .
O2B O 0.80760(16) 0.25114(8) 0.24305(7) 0.0243(2) Uani 1 1 d . . . . .
N1B N 1.02116(19) 0.11699(10) 0.23455(8) 0.0194(3) Uani 1 1 d . . . . .
H1C H 1.125(3) 0.0913(13) 0.2499(12) 0.028(5) Uiso 1 1 d . . . . .
H1D H 0.928(3) 0.0819(14) 0.2240(13) 0.034(6) Uiso 1 1 d . . . . .
C1B C 0.8633(2) 0.16666(10) 0.38483(9) 0.0174(3) Uani 1 1 d . . . . .
C2B C 0.9872(2) 0.15206(10) 0.45281(9) 0.0191(3) Uani 1 1 d . . . . .
H2B H 1.1207 0.1662 0.4482 0.023 Uiso 1 1 calc R U . . .
C3B C 0.9160(2) 0.11674(10) 0.52774(9) 0.0206(3) Uani 1 1 d . . . . .
C4B C 0.7187(2) 0.09714(11) 0.53185(10) 0.0233(3) Uani 1 1 d . . . . .
H4B H 0.6673 0.0733 0.5824 0.028 Uiso 1 1 calc R U . . .
C5B C 0.5962(2) 0.11170(11) 0.46368(10) 0.0241(3) Uani 1 1 d . . . . .
H5B H 0.4626 0.0977 0.4681 0.029 Uiso 1 1 calc R U . . .
C6B C 0.6674(2) 0.14665(11) 0.38912(10) 0.0210(3) Uani 1 1 d . . . . .
H6B H 0.5842 0.1566 0.3422 0.025 Uiso 1 1 calc R U . . .
C7B C 1.0473(3) 0.10106(12) 0.60203(10) 0.0272(3) Uani 1 1 d . . . . .
H7D H 1.1008 0.1606 0.6209 0.041 Uiso 1 1 calc R U . . .
H7E H 1.1529 0.0595 0.5861 0.041 Uiso 1 1 calc R U . . .
H7F H 0.9739 0.0728 0.6476 0.041 Uiso 1 1 calc R U . . .

loop_
_atom_site_aniso_label
_atom_site_aniso_U_11
_atom_site_aniso_U_22
_atom_site_aniso_U_33
_atom_site_aniso_U_23
_atom_site_aniso_U_13
_atom_site_aniso_U_12
S1A 0.01735(17) 0.01639(17) 0.01632(18) 0.00149(12) -0.00148(13) 0.00003(13)
O1A 0.0235(6) 0.0273(6) 0.0241(6) 0.0007(5) -0.0018(4) 0.0103(5)
O2A 0.0259(6) 0.0254(6) 0.0211(5) 0.0054(4) -0.0017(4) -0.0083(5)
N1A 0.0160(6) 0.0210(6) 0.0192(6) -0.0015(5) 0.0002(5) -0.0020(5)
C1A 0.0202(7) 0.0157(6) 0.0155(6) 0.0002(5) -0.0020(5) 0.0011(5)
C2A 0.0190(7) 0.0204(7) 0.0202(7) -0.0002(6) 0.0000(5) 0.0019(6)
C3A 0.0296(8) 0.0176(7) 0.0173(7) -0.0004(5) 0.0016(6) 0.0036(6)
C4A 0.0303(8) 0.0231(8) 0.0182(7) -0.0016(6) -0.0057(6) 0.0040(6)
C5A 0.0222(8) 0.0270(8) 0.0253(8) 0.0004(6) -0.0077(6) 0.0004(6)
C6A 0.0208(7) 0.0218(7) 0.0226(8) 0.0007(6) -0.0026(6) -0.0013(6)
C7A 0.0379(10) 0.0321(9) 0.0216(8) 0.0050(7) 0.0052(7) 0.0031(8)
S1B 0.01654(17) 0.01660(17) 0.01785(18) 0.00117(13) 0.00066(13) -0.00104(12)
O1B 0.0247(6) 0.0260(6) 0.0249(6) -0.0007(5) 0.0023(5) -0.0102(5)
O2B 0.0239(6) 0.0259(6) 0.0231(6) 0.0054(4) 0.0010(4) 0.0071(5)
N1B 0.0143(6) 0.0228(6) 0.0211(6) -0.0020(5) 0.0006(5) 0.0006(5)
C1B 0.0184(7) 0.0157(6) 0.0182(7) 0.0001(5) 0.0008(5) -0.0005(5)
C2B 0.0181(7) 0.0184(7) 0.0208(7) -0.0013(5) 0.0001(5) 0.0002(5)
C3B 0.0259(8) 0.0169(7) 0.0190(7) -0.0019(6) -0.0001(6) 0.0018(6)
C4B 0.0284(8) 0.0216(7) 0.0200(7) -0.0001(6) 0.0057(6) -0.0001(6)
C5B 0.0176(7) 0.0258(8) 0.0290(8) 0.0007(6) 0.0054(6) -0.0021(6)
C6B 0.0184(7) 0.0208(7) 0.0238(8) -0.0004(6) 0.0000(6) -0.0003(6)
C7B 0.0338(9) 0.0274(8) 0.0203(8) 0.0013(6) -0.0034(6) 0.0003(7)

loop_
_atom_type_symbol
_atom_type_description
_atom_type_scat_dispersion_real
_atom_type_scat_dispersion_imag
_atom_type_scat_source
C C 0.0033 0.0016 'International Tables Vol C Tables 4.2.6.8 and 6.1.1.4'
H H 0.0000 0.0000 'International Tables Vol C Tables 4.2.6.8 and 6.1.1.4'
N N 0.0061 0.0033 'International Tables Vol C Tables 4.2.6.8 and 6.1.1.4'
O O 0.0106 0.0060 'International Tables Vol C Tables 4.2.6.8 and 6.1.1.4'
S S 0.1246 0.1234 'International Tables Vol C Tables 4.2.6.8 and 6.1.1.4'

loop_
_geom_angle_atom_site_label_1
_geom_angle_atom_site_label_2
_geom_angle_atom_site_label_3
_geom_angle
_geom_angle_site_symmetry_1
_geom_angle_site_symmetry_3
_geom_angle_publ_flag
O1A S1A O2A 118.96(7) . . ?
O1A S1A N1A 106.73(7) . . ?
O2A S1A N1A 106.80(7) . . ?
O1A S1A C1A 107.95(7) . . ?
O2A S1A C1A 107.97(7) . . ?
N1A S1A C1A 108.01(7) . . ?
S1A N1A H1A 109.0(14) . . ?
S1A N1A H1B 109.4(13) . . ?
H1A N1A H1B 116.0(19) . . ?
C6A C1A C2A 121.66(14) . . ?
C6A C1A S1A 120.26(12) . . ?
C2A C1A S1A 117.96(11) . . ?
C1A C2A C3A 119.82(14) . . ?
C1A C2A H2A 120.1 . . ?
C3A C2A H2A 120.1 . . ?
C2A C3A C4A 118.43(14) . . ?
C2A C3A C7A 120.87(15) . . ?
C4A C3A C7A 120.69(14) . . ?
C5A C4A C3A 121.32(14) . . ?
C5A C4A H4A 119.3 . . ?
C3A C4A H4A 119.3 . . ?
C4A C5A C6A 120.44(14) . . ?
C4A C5A H5A 119.8 . . ?
C6A C5A H5A 119.8 . . ?
C1A C6A C5A 118.32(15) . . ?
C1A C6A H6A 120.8 . . ?
C5A C6A H6A 120.8 . . ?
C3A C7A H7A 109.5 . . ?
C3A C7A H7B 109.5 . . ?
H7A C7A H7B 109.5 . . ?
C3A C7A H7C 109.5 . . ?
H7A C7A H7C 109.5 . . ?
H7B C7A H7C 109.5 . . ?
O2B S1B O1B 119.37(7) . . ?
O2B S1B N1B 106.35(7) . . ?
O1B S1B N1B 106.84(7) . . ?
O2B S1B C1B 107.58(7) . . ?
O1B S1B C1B 107.71(7) . . ?
N1B S1B C1B 108.62(7) . . ?
S1B N1B H1C 114.9(13) . . ?
S1B N1B H1D 112.4(14) . . ?
H1C N1B H1D 116.8(19) . . ?
C6B C1B C2B 121.56(14) . . ?
C6B C1B S1B 119.31(11) . . ?
C2B C1B S1B 119.04(11) . . ?
C1B C2B C3B 120.20(14) . . ?
C1B C2B H2B 119.9 . . ?
C3B C2B H2B 119.9 . . ?
C2B C3B C4B 118.01(14) . . ?
C2B C3B C7B 120.98(14) . . ?
C4B C3B C7B 121.01(14) . . ?
C5B C4B C3B 121.41(14) . . ?
C5B C4B H4B 119.3 . . ?
C3B C4B H4B 119.3 . . ?
C4B C5B C6B 120.50(14) . . ?
C4B C5B H5B 119.7 . . ?
C6B C5B H5B 119.7 . . ?
C5B C6B C1B 118.32(14) . . ?
C5B C6B H6B 120.8 . . ?
C1B C6B H6B 120.8 . . ?
C3B C7B H7D 109.5 . . ?
C3B C7B H7E 109.5 . . ?
H7D C7B H7E 109.5 . . ?
C3B C7B H7F 109.5 . . ?
H7D C7B H7F 109.5 . . ?
H7E C7B H7F 109.5 . . ?

loop_
_geom_bond_atom_site_label_1
_geom_bond_atom_site_label_2
_geom_bond_distance
_geom_bond_site_symmetry_2
_geom_bond_publ_flag
S1A O1A 1.4341(11) . ?
S1A O2A 1.4375(11) . ?
S1A N1A 1.6111(13) . ?
S1A C1A 1.7690(14) . ?
N1A H1A 0.80(2) . ?
N1A H1B 0.87(2) . ?
C1A C6A 1.383(2) . ?
C1A C2A 1.392(2) . ?
C2A C3A 1.393(2) . ?
C2A H2A 0.9500 . ?
C3A C4A 1.393(2) . ?
C3A C7A 1.505(2) . ?
C4A C5A 1.381(2) . ?
C4A H4A 0.9500 . ?
C5A C6A 1.393(2) . ?
C5A H5A 0.9500 . ?
C6A H6A 0.9500 . ?
C7A H7A 0.9800 . ?
C7A H7B 0.9800 . ?
C7A H7C 0.9800 . ?
S1B O2B 1.4357(11) . ?
S1B O1B 1.4369(11) . ?
S1B N1B 1.6055(14) . ?
S1B C1B 1.7690(15) . ?
N1B H1C 0.84(2) . ?
N1B H1D 0.84(2) . ?
C1B C6B 1.389(2) . ?
C1B C2B 1.391(2) . ?
C2B C3B 1.395(2) . ?
C2B H2B 0.9500 . ?
C3B C4B 1.397(2) . ?
C3B C7B 1.502(2) . ?
C4B C5B 1.387(2) . ?
C4B H4B 0.9500 . ?
C5B C6B 1.388(2) . ?
C5B H5B 0.9500 . ?
C6B H6B 0.9500 . ?
C7B H7D 0.9800 . ?
C7B H7E 0.9800 . ?
C7B H7F 0.9800 . ?

loop_
_geom_hbond_atom_site_label_D
_geom_hbond_atom_site_label_H
_geom_hbond_atom_site_label_A
_geom_hbond_distance_DH
_geom_hbond_distance_HA
_geom_hbond_distance_DA
_geom_hbond_angle_DHA
_geom_hbond_site_symmetry_A
N1A H1A O1B 0.80(2) 2.13(2) 2.9321(18) 176(2) 1_455
N1A H1B O2B 0.87(2) 2.06(2) 2.9174(17) 169.6(18) .
N1B H1C O2A 0.84(2) 2.09(2) 2.9106(17) 164.9(18) 2_745
N1B H1D O1A 0.84(2) 2.06(2) 2.8967(17) 177(2) 2_645

loop_
_geom_torsion_atom_site_label_1
_geom_torsion_atom_site_label_2
_geom_torsion_atom_site_label_3
_geom_torsion_atom_site_label_4
_geom_torsion
_geom_torsion_site_symmetry_1
_geom_torsion_site_symmetry_2
_geom_torsion_site_symmetry_3
_geom_torsion_site_symmetry_4
_geom_torsion_publ_flag
O1A S1A C1A C6A -146.12(13) . . . . ?
O2A S1A C1A C6A -16.32(15) . . . . ?
N1A S1A C1A C6A 98.83(14) . . . . ?
O1A S1A C1A C2A 37.77(14) . . . . ?
O2A S1A C1A C2A 167.57(11) . . . . ?
N1A S1A C1A C2A -77.28(13) . . . . ?
C6A C1A C2A C3A 0.4(2) . . . . ?
S1A C1A C2A C3A 176.46(11) . . . . ?
C1A C2A C3A C4A -0.1(2) . . . . ?
C1A C2A C3A C7A -179.32(14) . . . . ?
C2A C3A C4A C5A 0.3(2) . . . . ?
C7A C3A C4A C5A 179.45(15) . . . . ?
C3A C4A C5A C6A -0.7(2) . . . . ?
C2A C1A C6A C5A -0.8(2) . . . . ?
S1A C1A C6A C5A -176.74(12) . . . . ?
C4A C5A C6A C1A 0.9(2) . . . . ?
O2B S1B C1B C6B 26.94(14) . . . . ?
O1B S1B C1B C6B 156.82(12) . . . . ?
N1B S1B C1B C6B -87.80(13) . . . . ?
O2B S1B C1B C2B -156.40(12) . . . . ?
O1B S1B C1B C2B -26.51(14) . . . . ?
N1B S1B C1B C2B 88.86(13) . . . . ?
C6B C1B C2B C3B -0.2(2) . . . . ?
S1B C1B C2B C3B -176.75(11) . . . . ?
C1B C2B C3B C4B -0.1(2) . . . . ?
C1B C2B C3B C7B -179.61(14) . . . . ?
C2B C3B C4B C5B 0.3(2) . . . . ?
C7B C3B C4B C5B 179.77(15) . . . . ?
C3B C4B C5B C6B -0.2(2) . . . . ?
C4B C5B C6B C1B -0.1(2) . . . . ?
C2B C1B C6B C5B 0.3(2) . . . . ?
S1B C1B C6B C5B 176.88(12) . . . . ?
